data_4116069
loop_
_publ_author_name
'Tsuneo Imamoto'
'Hideaki Morishita'

_publ_section_title
;
 An Enantiomerically Pure Tetracoordinate Boron Compound: Stereochemistry
 of Substitution Reactions at the Chirogenic Boron Atom
;
_journal_name_full 'Journal of the American Chemical Society'
_journal_page_first 6329
_journal_page_last 6330
_journal_paper_doi 10.1021/ja0011764
_journal_volume 122
_journal_year 2000
_chemical_formula_moiety 'C21 H37 B N O2 P '
_chemical_formula_sum 'C21 H37 B N O2 P'
_chemical_formula_weight 377.31
_space_group_IT_number 4
_symmetry_cell_setting monoclinic
_symmetry_Int_Tables_number 4
_symmetry_space_group_name_Hall 'P 2yb'
_symmetry_space_group_name_H-M 'P 1 21 1'
_cell_angle_alpha 90
_cell_angle_beta 110.24(1)
_cell_angle_gamma 90
_cell_formula_units_Z 2
_cell_length_a 7.611(2)
_cell_length_b 17.309(2)
_cell_length_c 8.950(2)
_cell_measurement_reflns_used 20
_cell_measurement_temperature 296.2
_cell_measurement_theta_max 17.1
_cell_measurement_theta_min 14.3
_cell_volume 1106.3(4)
_computing_cell_refinement 'MSC/AFC Diffractometer Control'
_computing_data_collection 'MSC/AFC Diffractometer Control'
_computing_data_reduction 'teXsan Ver. 1.10'
_computing_publication_material 'teXsan Ver. 1.10'
_computing_structure_refinement 'teXsan Ver. 1.10'
_computing_structure_solution SIR97
_diffrn_measured_fraction_theta_full 0.9897
_diffrn_measured_fraction_theta_max 0.9897
_diffrn_measurement_device_type 'Rigaku AFC7S'
_diffrn_measurement_method \w-2\q
_diffrn_radiation_type 'Cu K\a'
_diffrn_radiation_wavelength 1.5418
_diffrn_reflns_av_R_equivalents 0.050
_diffrn_reflns_limit_h_max 9
_diffrn_reflns_limit_h_min -9
_diffrn_reflns_limit_k_max 20
_diffrn_reflns_limit_k_min -20
_diffrn_reflns_limit_l_max 10
_diffrn_reflns_limit_l_min -10
_diffrn_reflns_number 4501
_diffrn_reflns_theta_full 69.10
_diffrn_reflns_theta_max 69.10
_diffrn_standards_decay_% 1.87
_diffrn_standards_interval_count 150
_diffrn_standards_number 3
_exptl_absorpt_coefficient_mu 1.197
_exptl_absorpt_correction_T_max 0.997
_exptl_absorpt_correction_T_min 0.872
_exptl_absorpt_correction_type psi-scan
_exptl_absorpt_process_details '(North, Phillips & Mathews, 1968)'
_exptl_crystal_colour colorless
_exptl_crystal_density_diffrn 1.133
_exptl_crystal_description prismatic
_exptl_crystal_size_max 0.450
_exptl_crystal_size_mid 0.250
_exptl_crystal_size_min 0.250
_refine_diff_density_max 0.34
_refine_diff_density_min -0.71
_refine_ls_abs_structure_Flack -0.02(3)
_refine_ls_extinction_method none
_refine_ls_goodness_of_fit_ref 1.901
_refine_ls_hydrogen_treatment noref
_refine_ls_number_parameters 236
_refine_ls_number_reflns 3861
_refine_ls_R_factor_gt 0.0545
_refine_ls_shift/su_max 0.0104
_refine_ls_structure_factor_coef F
_refine_ls_weighting_details 'w = 1/[\s^2^(Fo) + 0.00090|Fo|^2^]'
_refine_ls_weighting_scheme calc
_refine_ls_wR_factor_ref 0.0847
_reflns_number_gt 3861
_reflns_number_total 2118
_reflns_threshold_expression F^2^>2.0\s(F^2^)
_cod_data_source_file ja0011764_3.cif
_cod_data_source_block 99105nsu
_cod_original_cell_volume 1106.3(3)
_cod_original_formula_sum 'C21 H37 B N O2 P '
_cod_database_code 4116069

loop_
_symmetry_equiv_pos_as_xyz
x,y,z
-x,1/2+y,-z

loop_
_atom_site_label
_atom_site_type_symbol
_atom_site_fract_x
_atom_site_fract_y
_atom_site_fract_z
_atom_site_U_iso_or_equiv
_atom_site_adp_type
_atom_site_occupancy
_atom_site_calc_flag
P(1) P 0.66249(7) 0.3490(5) 0.50966(6) 0.0412(1) Uani 1.00 d
O(1) O 0.9651(5) 0.3058(5) 0.2408(3) 0.100(1) Uani 1.00 d
O(2) O 0.9514(4) 0.2265(5) 0.4301(3) 0.0721(7) Uani 1.00 d
N(1) N 0.9215(6) 0.5060(5) 0.3609(5) 0.098(1) Uani 1.00 d
C(1) C 0.9110(5) 0.4460(5) 0.4063(4) 0.0649(9) Uani 1.00 d
C(2) C 0.9429(4) 0.2965(5) 0.3667(4) 0.0598(7) Uani 1.00 d
C(3) C 0.9913(6) 0.1634(5) 0.3448(5) 0.089(1) Uani 1.00 d
C(4) C 0.6590(4) 0.2571(5) 0.6126(3) 0.0484(7) Uani 1.00 d
C(5) C 0.4784(5) 0.2405(5) 0.6438(4) 0.0662(9) Uani 1.00 d
C(6) C 0.4769(6) 0.1592(5) 0.7050(5) 0.081(1) Uani 1.00 d
C(7) C 0.6426(7) 0.1457(5) 0.8533(4) 0.081(1) Uani 1.00 d
C(8) C 0.8250(6) 0.1614(5) 0.8234(4) 0.084(1) Uani 1.00 d
C(9) C 0.8308(5) 0.2431(5) 0.7625(4) 0.0706(10) Uani 1.00 d
C(10) C 0.6282(5) 0.4342(5) 0.6174(3) 0.0501(7) Uani 1.00 d
C(11) C 0.7806(5) 0.4459(5) 0.7795(4) 0.0715(10) Uani 1.00 d
C(12) C 0.7600(8) 0.5231(5) 0.8524(5) 0.096(1) Uani 1.00 d
C(13) C 0.5683(7) 0.5336(5) 0.8628(5) 0.091(1) Uani 1.00 d
C(14) C 0.4162(7) 0.5202(5) 0.7058(6) 0.093(1) Uani 1.00 d
C(15) C 0.4340(5) 0.4435(5) 0.6307(4) 0.072(1) Uani 1.00 d
C(16) C 0.4600(3) 0.3439(5) 0.3225(2) 0.0466(5) Uani 1.00 d
C(17) C 0.4402(5) 0.4179(5) 0.2229(4) 0.0652(9) Uani 1.00 d
C(18) C 0.2724(5) 0.4129(5) 0.0699(4) 0.0744(10) Uani 1.00 d
C(19) C 0.2918(4) 0.3445(5) -0.0244(3) 0.0745(8) Uani 1.00 d
C(20) C 0.3044(5) 0.2707(5) 0.0685(4) 0.0650(9) Uani 1.00 d
C(21) C 0.4721(5) 0.2729(5) 0.2260(4) 0.0608(9) Uani 1.00 d
B(1) B 0.9040(4) 0.3638(5) 0.4771(3) 0.0527(7) Uani 1.00 d
H(1) H 0.9951 0.1152 0.4014 0.1098 Uiso 1.00 calc
H(2) H 0.8986 0.1586 0.2423 0.1098 Uiso 1.00 calc
H(3) H 1.1113 0.1695 0.3334 0.1098 Uiso 1.00 calc
H(4) H 0.4679 0.2767 0.7217 0.0758 Uiso 1.00 calc
H(5) H 0.3753 0.2473 0.5484 0.0758 Uiso 1.00 calc
H(6) H 0.3641 0.1521 0.7294 0.0969 Uiso 1.00 calc
H(7) H 0.4792 0.1236 0.6269 0.0969 Uiso 1.00 calc
H(8) H 0.6379 0.1800 0.9377 0.0977 Uiso 1.00 calc
H(9) H 0.6412 0.0938 0.8911 0.0977 Uiso 1.00 calc
H(10) H 0.9345 0.1521 0.9189 0.1001 Uiso 1.00 calc
H(11) H 0.8385 0.1249 0.7444 0.1001 Uiso 1.00 calc
H(12) H 0.9425 0.2528 0.7442 0.0851 Uiso 1.00 calc
H(13) H 0.8234 0.2781 0.8457 0.0851 Uiso 1.00 calc
H(14) H 0.7686 0.4037 0.8504 0.0923 Uiso 1.00 calc
H(15) H 0.9023 0.4397 0.7722 0.0923 Uiso 1.00 calc
H(16) H 0.8545 0.5280 0.9586 0.1032 Uiso 1.00 calc
H(17) H 0.7827 0.5637 0.7892 0.1032 Uiso 1.00 calc
H(18) H 0.5529 0.4960 0.9394 0.1093 Uiso 1.00 calc
H(19) H 0.5555 0.5835 0.9025 0.1093 Uiso 1.00 calc
H(20) H 0.2939 0.5216 0.7193 0.1129 Uiso 1.00 calc
H(21) H 0.4167 0.5608 0.6343 0.1129 Uiso 1.00 calc
H(22) H 0.3389 0.4400 0.5262 0.0883 Uiso 1.00 calc
H(23) H 0.4129 0.4025 0.6938 0.0883 Uiso 1.00 calc
H(24) H 0.4292 0.4621 0.2829 0.0773 Uiso 1.00 calc
H(25) H 0.5508 0.4250 0.1943 0.0773 Uiso 1.00 calc
H(26) H 0.1616 0.4061 0.0993 0.0898 Uiso 1.00 calc
H(27) H 0.2582 0.4587 0.0105 0.0898 Uiso 1.00 calc
H(28) H 0.1874 0.3423 -0.1219 0.0880 Uiso 1.00 calc
H(29) H 0.4034 0.3504 -0.0496 0.0880 Uiso 1.00 calc
H(30) H 0.1906 0.2629 0.0896 0.0774 Uiso 1.00 calc
H(31) H 0.3178 0.2271 0.0047 0.0774 Uiso 1.00 calc
H(32) H 0.5877 0.2748 0.2054 0.0763 Uiso 1.00 calc
H(33) H 0.4752 0.2273 0.2886 0.0763 Uiso 1.00 calc
H(34) H 1.0023 0.3607 0.5794 0.0616 Uiso 1.00 calc
H(35) H 0.6688 0.2167 0.5416 0.0585 Uiso 1.00 calc
H(36) H 0.6430 0.4777 0.5549 0.0594 Uiso 1.00 calc
H(37) H 0.3502 0.3384 0.3495 0.0552 Uiso 1.00 calc

loop_
_atom_site_aniso_label
_atom_site_aniso_U_11
_atom_site_aniso_U_22
_atom_site_aniso_U_33
_atom_site_aniso_U_12
_atom_site_aniso_U_13
_atom_site_aniso_U_23
P(1) 0.0369(2) 0.0486(3) 0.0369(2) -0.0013(3) 0.0111(2) 0.0007(3)
O(1) 0.150(3) 0.090(2) 0.102(2) 0.005(2) 0.096(2) 0.002(1)
O(2) 0.081(2) 0.063(1) 0.083(1) 0.011(1) 0.042(1) -0.001(1)
N(1) 0.106(3) 0.072(2) 0.125(3) -0.021(2) 0.054(2) 0.015(2)
C(1) 0.057(2) 0.067(2) 0.073(2) -0.009(2) 0.026(2) -0.002(1)
C(2) 0.045(1) 0.064(1) 0.072(2) 0.000(1) 0.022(1) -0.005(1)
C(3) 0.095(3) 0.063(2) 0.117(3) 0.002(2) 0.046(2) -0.023(2)
C(4) 0.053(1) 0.048(1) 0.046(1) -0.004(1) 0.019(1) 0.002(1)
C(5) 0.057(2) 0.073(2) 0.073(2) -0.004(2) 0.028(2) 0.021(2)
C(6) 0.092(2) 0.072(2) 0.087(2) -0.020(2) 0.041(2) 0.010(2)
C(7) 0.120(3) 0.061(2) 0.068(2) -0.009(2) 0.042(2) 0.018(2)
C(8) 0.099(2) 0.072(2) 0.070(2) 0.013(2) 0.014(2) 0.025(2)
C(9) 0.065(2) 0.073(2) 0.063(2) -0.001(2) 0.008(1) 0.016(2)
C(10) 0.055(1) 0.054(1) 0.044(1) -0.002(1) 0.021(1) -0.004(1)
C(11) 0.061(2) 0.088(2) 0.056(2) -0.004(2) 0.009(1) -0.028(2)
C(12) 0.121(3) 0.090(2) 0.088(3) -0.035(2) 0.051(3) -0.045(2)
C(13) 0.132(3) 0.073(2) 0.092(2) -0.002(2) 0.070(2) -0.021(2)
C(14) 0.110(3) 0.083(2) 0.104(2) 0.025(2) 0.061(2) -0.007(2)
C(15) 0.060(2) 0.085(2) 0.076(2) 0.008(2) 0.029(2) -0.009(2)
C(16) 0.0394(10) 0.057(1) 0.0393(9) -0.005(1) 0.0088(7) 0.004(1)
C(17) 0.063(2) 0.067(2) 0.053(2) -0.011(2) 0.004(1) 0.012(1)
C(18) 0.068(2) 0.084(2) 0.052(2) -0.011(2) -0.003(1) 0.022(1)
C(19) 0.066(2) 0.107(2) 0.042(1) -0.016(3) 0.008(1) 0.004(2)
C(20) 0.056(2) 0.086(2) 0.050(2) -0.008(2) 0.013(1) -0.009(1)
C(21) 0.057(2) 0.076(2) 0.040(1) 0.005(2) 0.005(1) -0.010(1)
B(1) 0.040(1) 0.067(2) 0.050(1) 0.001(1) 0.012(1) 0.005(1)

loop_
_atom_type_symbol
_atom_type_description
_atom_type_scat_dispersion_real
_atom_type_scat_dispersion_imag
_atom_type_scat_source
C C 0.018 0.009
;International Tables for Crystallography
(1992, Vol. C, Tables 4.2.6.8 and 6.1.1.1)
;
H H 0.000 0.000
;International Tables for Crystallography
(1992, Vol. C, Table 6.1.1.2)
;
B B 0.009 0.004
;International Tables for Crystallography
(1992, Vol. C, Tables 4.2.6.8 and 6.1.1.1)
;
N N 0.031 0.018
;International Tables for Crystallography
(1992, Vol. C, Tables 4.2.6.8 and 6.1.1.1)
;
O O 0.049 0.032
;International Tables for Crystallography
(1992, Vol. C, Tables 4.2.6.8 and 6.1.1.1)
;
P P 0.295 0.434
;International Tables for Crystallography
(1992, Vol. C, Tables 4.2.6.8 and 6.1.1.1)
;

loop_
_geom_angle_atom_site_label_1
_geom_angle_atom_site_label_2
_geom_angle_atom_site_label_3
_geom_angle
_geom_angle_site_symmetry_2
_geom_angle_site_symmetry_3
_geom_angle_publ_flag
C(4) P(1) C(10) 113.8(1) 1_555 1_555 yes
C(4) P(1) C(16) 105.1(2) 1_555 1_555 yes
C(4) P(1) B(1) 111.2(2) 1_555 1_555 yes
C(10) P(1) C(16) 106.9(2) 1_555 1_555 yes
C(10) P(1) B(1) 106.4(2) 1_555 1_555 yes
C(16) P(1) B(1) 113.6(1) 1_555 1_555 yes
C(2) O(2) C(3) 117.2(4) 1_555 1_555 yes
N(1) C(1) B(1) 177.2(5) 1_555 1_555 yes
O(1) C(2) O(2) 121.3(4) 1_555 1_555 yes
O(1) C(2) B(1) 125.9(4) 1_555 1_555 yes
O(2) C(2) B(1) 112.8(4) 1_555 1_555 yes
P(1) C(4) C(5) 115.1(3) 1_555 1_555 yes
P(1) C(4) C(9) 114.7(3) 1_555 1_555 yes
C(5) C(4) C(9) 111.2(4) 1_555 1_555 yes
C(4) C(5) C(6) 111.2(4) 1_555 1_555 yes
C(5) C(6) C(7) 110.9(4) 1_555 1_555 yes
C(6) C(7) C(8) 110.7(4) 1_555 1_555 yes
C(7) C(8) C(9) 111.7(4) 1_555 1_555 yes
C(4) C(9) C(8) 109.8(4) 1_555 1_555 yes
P(1) C(10) C(11) 114.0(3) 1_555 1_555 yes
P(1) C(10) C(15) 116.3(3) 1_555 1_555 yes
C(11) C(10) C(15) 110.4(4) 1_555 1_555 yes
C(10) C(11) C(12) 111.5(5) 1_555 1_555 yes
C(11) C(12) C(13) 112.3(5) 1_555 1_555 yes
C(12) C(13) C(14) 112.0(4) 1_555 1_555 yes
C(13) C(14) C(15) 113.1(5) 1_555 1_555 yes
C(10) C(15) C(14) 111.2(4) 1_555 1_555 yes
P(1) C(16) C(17) 111.7(3) 1_555 1_555 yes
P(1) C(16) C(21) 111.0(3) 1_555 1_555 yes
C(17) C(16) C(21) 110.9(3) 1_555 1_555 yes
C(16) C(17) C(18) 111.1(3) 1_555 1_555 yes
C(17) C(18) C(19) 109.8(4) 1_555 1_555 yes
C(18) C(19) C(20) 111.2(3) 1_555 1_555 yes
C(19) C(20) C(21) 110.9(4) 1_555 1_555 yes
C(16) C(21) C(20) 110.2(3) 1_555 1_555 yes
P(1) B(1) C(1) 110.0(3) 1_555 1_555 yes
P(1) B(1) C(2) 111.9(3) 1_555 1_555 yes
C(1) B(1) C(2) 111.6(3) 1_555 1_555 yes

loop_
_geom_bond_atom_site_label_1
_geom_bond_atom_site_label_2
_geom_bond_distance
_geom_bond_publ_flag
P(1) C(4) 1.843(4) yes
P(1) C(10) 1.830(4) yes
P(1) C(16) 1.845(3) yes
P(1) B(1) 1.975(4) yes
O(1) C(2) 1.207(5) yes
O(2) C(2) 1.329(5) yes
O(2) C(3) 1.425(5) yes
N(1) C(1) 1.129(6) yes
C(1) B(1) 1.565(6) yes
C(2) B(1) 1.620(6) yes
C(4) C(5) 1.521(6) yes
C(4) C(9) 1.534(6) yes
C(5) C(6) 1.512(7) yes
C(6) C(7) 1.500(8) yes
C(7) C(8) 1.526(8) yes
C(8) C(9) 1.521(7) yes
C(10) C(11) 1.526(5) yes
C(10) C(15) 1.532(6) yes
C(11) C(12) 1.519(7) yes
C(12) C(13) 1.505(10) yes
C(13) C(14) 1.498(9) yes
C(14) C(15) 1.516(7) yes
C(16) C(17) 1.537(6) yes
C(16) C(21) 1.523(6) yes
C(17) C(18) 1.518(6) yes
C(18) C(19) 1.490(9) yes
C(19) C(20) 1.510(8) yes
C(20) C(21) 1.541(6) yes

loop_
_geom_contact_atom_site_label_1
_geom_contact_atom_site_label_2
_geom_contact_distance
_geom_contact_site_symmetry_2
O(1) C(20) 3.489(6) 1_655
